data_2108615
loop_
_publ_author_name
'Yakubovich, Olga'
'Kiriukhina, Galina'
'Shvanskaya, Larisa'
'Volkov, Anatoliy'
'Dimitrova, Olga'

_publ_section_title
;
 Joint crystallization of KCuAl[PO~4~]~2~ and K(Al,Zn)~2~[(P,Si)O~4~]~2~:
 crystal chemistry and mechanism of formation of phosphate-silicate
 epitaxial heterostructure
;
_journal_coeditor_code JE5028SUP1
_journal_issue 3
_journal_name_full 'Acta Crystallographica Section B'
_journal_page_first
;
;
_journal_paper_doi 10.1107/S2052520620005715
_journal_volume 76
_journal_year 2020
_chemical_formula_moiety 'Al3 K2 O16 P3 Si Zn'
_chemical_formula_sum 'Al3 K2 O16 P3 Si Zn'
_chemical_formula_weight 601.51
_chemical_name_common 'potassium zinc aluminium phosphate-silicate'
_chemical_name_systematic 'potassium zinc aluminium bis(phosphate-silicate)'
_space_group_crystal_system monoclinic
_space_group_IT_number 15
_space_group_name_Hall '-C 2yc'
_space_group_name_H-M_alt 'C 1 2/c 1'
_atom_sites_solution_primary direct
_atom_sites_solution_secondary difmap
_audit_creation_method SHELXL-2016/6
_cell_angle_alpha 90
_cell_angle_beta 100.140(10)
_cell_angle_gamma 90
_cell_formula_units_Z 4
_cell_length_a 13.2340(10)
_cell_length_b 13.1210(10)
_cell_length_c 8.6581(8)
_cell_measurement_reflns_used 2260
_cell_measurement_temperature 293(2)
_cell_measurement_theta_max 29.9430
_cell_measurement_theta_min 3.0180
_cell_volume 1479.9(2)
_computing_cell_refinement
;
CrysAlisPro, Agilent Technologies,
Version 1.171.37.35 (release 13-08-2014 CrysAlis171 .NET)
(compiled Aug 13 2014,18:06:01)
;
_computing_data_collection
;
CrysAlisPro, Agilent Technologies,
Version 1.171.37.35 (release 13-08-2014 CrysAlis171 .NET)
(compiled Aug 13 2014,18:06:01)
;
_computing_data_reduction
;
CrysAlisPro, Agilent Technologies,
Version 1.171.37.35 (release 13-08-2014 CrysAlis171 .NET)
(compiled Aug 13 2014,18:06:01)
;
_computing_molecular_graphics 'DIAMOND (Brandenburg, 2006)'
_computing_structure_refinement 'SHELXL-2016/6 (Sheldrick, 2016)'
_computing_structure_solution 'SHELXT (Sheldrick, 2015)'
_diffrn_ambient_temperature 293(2)
_diffrn_detector_area_resol_mean 16.0630
_diffrn_measured_fraction_theta_full 0.999
_diffrn_measured_fraction_theta_max 0.999
_diffrn_measurement_device_type 'Xcalibur, Sapphire3'
_diffrn_measurement_method /w
_diffrn_radiation_type MoK\a
_diffrn_radiation_wavelength 0.71073
_diffrn_reflns_av_R_equivalents 0.0596
_diffrn_reflns_av_unetI/netI 0.0366
_diffrn_reflns_Laue_measured_fraction_full 0.999
_diffrn_reflns_Laue_measured_fraction_max 0.999
_diffrn_reflns_limit_h_max 15
_diffrn_reflns_limit_h_min -15
_diffrn_reflns_limit_k_max 15
_diffrn_reflns_limit_k_min -15
_diffrn_reflns_limit_l_max 10
_diffrn_reflns_limit_l_min -10
_diffrn_reflns_number 8821
_diffrn_reflns_point_group_measured_fraction_full 0.999
_diffrn_reflns_point_group_measured_fraction_max 0.999
_diffrn_reflns_theta_full 24.994
_diffrn_reflns_theta_max 24.994
_diffrn_reflns_theta_min 3.042
_diffrn_source 'Enhance (Mo) X-ray Source'
_exptl_absorpt_coefficient_mu 2.894
_exptl_absorpt_correction_T_max 0.856
_exptl_absorpt_correction_T_min 0.800
_exptl_absorpt_correction_type gaussian
_exptl_absorpt_process_details
;
CrysAlisPro, Agilent Technologies,
Version 1.171.37.35 (release 13-08-2014 CrysAlis171 .NET)
(compiled Aug 13 2014,18:06:01)
Numerical absorption correction based on gaussian integration over
   a multifaceted crystal model
;
_exptl_crystal_colour blue
_exptl_crystal_density_diffrn 2.700
_exptl_crystal_density_meas ?
_exptl_crystal_description plate
_exptl_crystal_F_000 1176
_exptl_crystal_size_max 0.063
_exptl_crystal_size_mid 0.056
_exptl_crystal_size_min 0.046
_refine_diff_density_max 0.421
_refine_diff_density_min -0.416
_refine_diff_density_rms 0.107
_refine_ls_extinction_method none
_refine_ls_goodness_of_fit_ref 1.293
_refine_ls_hydrogen_treatment undef
_refine_ls_matrix_type full
_refine_ls_number_parameters 118
_refine_ls_number_reflns 1303
_refine_ls_number_restraints 0
_refine_ls_restrained_S_all 1.293
_refine_ls_R_factor_all 0.0689
_refine_ls_R_factor_gt 0.0588
_refine_ls_shift/su_max 0.000
_refine_ls_shift/su_mean 0.000
_refine_ls_structure_factor_coef Fsqd
_refine_ls_weighting_details 'w=1/[\s^2^(Fo^2^)+(0.0140P)^2^+13.2000P] where P=(Fo^2^+2Fc^2^)/3'
_refine_ls_weighting_scheme calc
_refine_ls_wR_factor_gt 0.0928
_refine_ls_wR_factor_ref 0.0960
_reflns_Friedel_coverage 0.000
_reflns_number_gt 1176
_reflns_number_total 1303
_reflns_threshold_expression 'I > 2\s(I)'
_cod_data_source_file je5028sup1.cif
_cod_data_source_block II
_cod_depositor_comments
;
The following automatic conversions were performed:

data item '_exptl_crystal_density_meas' value 'not measured' was
changed to '?' -- the value is perceived as not measured.

Automatic conversion script
Id: cif_fix_values 7556 2019-12-06 15:28:31Z antanas 
;
_cod_original_sg_symbol_H-M 'C 2/c'
_cod_database_code 2108615
_shelx_shelxl_version_number 2016/6
_shelx_space_group_comment
;
The symmetry employed for this shelxl refinement is uniquely defined
by the following loop, which should always be used as a source of
symmetry information in preference to the above space-group names.
They are only intended as comments.
;
_shelx_estimated_absorpt_t_min 0.839
_shelx_estimated_absorpt_t_max 0.878

loop_
_space_group_symop_operation_xyz
'x, y, z'
'-x, y, -z+1/2'
'x+1/2, y+1/2, z'
'-x+1/2, y+1/2, -z+1/2'
'-x, -y, -z'
'x, -y, z-1/2'
'-x+1/2, -y+1/2, -z'
'x+1/2, -y+1/2, z-1/2'

loop_
_atom_site_label
_atom_site_type_symbol
_atom_site_fract_x
_atom_site_fract_y
_atom_site_fract_z
_atom_site_U_iso_or_equiv
_atom_site_adp_type
_atom_site_occupancy
_atom_site_site_symmetry_order
_atom_site_calc_flag
_atom_site_refinement_flags_posn
_atom_site_refinement_flags_adp
_atom_site_refinement_flags_occupancy
_atom_site_disorder_assembly
_atom_site_disorder_group
Al1 Al 0.36768(9) 0.93751(10) 0.11136(13) 0.0135(3) Uani 0.75 1 d . . P . .
Al2 Al 0.42151(9) 0.37427(9) -0.04604(14) 0.0142(3) Uani 0.75 1 d . . P . .
P1 P 0.35517(11) 0.43393(12) 0.59287(17) 0.0160(4) Uani 0.75 1 d . . P . .
P2 P 0.42386(12) 0.13702(11) -0.03024(18) 0.0151(4) Uani 0.75 1 d . . P . .
Si1 Si 0.35517(11) 0.43393(12) 0.59287(17) 0.0160(4) Uani 0.25 1 d . . P . .
Si2 Si 0.42386(12) 0.13702(11) -0.03024(18) 0.0151(4) Uani 0.25 1 d . . P . .
Zn1 Zn 0.36768(9) 0.93751(10) 0.11136(13) 0.0135(3) Uani 0.25 1 d . . P . .
Zn2 Zn 0.42151(9) 0.37427(9) -0.04604(14) 0.0142(3) Uani 0.25 1 d . . P . .
K1 K 0.18167(11) 0.75169(14) 0.21957(17) 0.0348(4) Uani 1 1 d . . . . .
O1 O 0.3901(3) 0.0698(4) 0.0976(5) 0.0293(11) Uani 1 1 d . . . . .
O2 O 0.3689(3) 0.8973(4) 0.3057(5) 0.0363(12) Uani 1 1 d . . . . .
O3 O 0.3577(4) 0.6042(4) 0.2615(5) 0.0397(13) Uani 1 1 d . . . . .
O4 O 0.4432(3) 0.3850(4) 0.5205(5) 0.0320(11) Uani 1 1 d . . . . .
O5 O 0.2534(3) 0.3957(3) 0.4942(5) 0.0273(10) Uani 1 1 d . . . . .
O6 O 0.4582(3) 0.8675(3) 0.0208(5) 0.0252(11) Uani 1 1 d . . . . .
O7 O 0.3917(3) 0.2469(4) 0.0026(5) 0.0326(11) Uani 1 1 d . . . . .
O8 O 0.3662(3) 0.4486(3) 0.0887(5) 0.0278(11) Uani 1 1 d . . . . .

loop_
_atom_site_aniso_label
_atom_site_aniso_U_11
_atom_site_aniso_U_22
_atom_site_aniso_U_33
_atom_site_aniso_U_23
_atom_site_aniso_U_13
_atom_site_aniso_U_12
Al1 0.0109(6) 0.0153(7) 0.0140(6) 0.0033(5) 0.0014(5) -0.0009(5)
Al2 0.0145(7) 0.0124(7) 0.0160(6) 0.0022(5) 0.0033(5) 0.0005(5)
P1 0.0156(8) 0.0156(9) 0.0162(8) 0.0025(6) 0.0012(6) -0.0023(7)
P2 0.0163(8) 0.0136(9) 0.0161(8) -0.0007(6) 0.0044(6) 0.0005(6)
Si1 0.0156(8) 0.0156(9) 0.0162(8) 0.0025(6) 0.0012(6) -0.0023(7)
Si2 0.0163(8) 0.0136(9) 0.0161(8) -0.0007(6) 0.0044(6) 0.0005(6)
Zn1 0.0109(6) 0.0153(7) 0.0140(6) 0.0033(5) 0.0014(5) -0.0009(5)
Zn2 0.0145(7) 0.0124(7) 0.0160(6) 0.0022(5) 0.0033(5) 0.0005(5)
K1 0.0360(9) 0.0432(9) 0.0283(8) 0.0059(8) 0.0139(6) 0.0008(8)
O1 0.036(3) 0.030(3) 0.024(2) 0.005(2) 0.010(2) -0.002(2)
O2 0.029(3) 0.052(3) 0.026(3) 0.002(2) 0.001(2) 0.006(2)
O3 0.047(3) 0.048(3) 0.025(3) -0.012(2) 0.009(2) 0.000(3)
O4 0.025(2) 0.033(3) 0.040(3) -0.004(2) 0.012(2) 0.002(2)
O5 0.021(2) 0.026(2) 0.033(2) -0.004(2) -0.0004(18) -0.003(2)
O6 0.017(2) 0.025(3) 0.034(3) -0.002(2) 0.005(2) -0.0005(18)
O7 0.038(3) 0.024(2) 0.042(3) 0.003(2) 0.026(2) 0.010(2)
O8 0.032(3) 0.016(2) 0.035(3) 0.002(2) 0.003(2) 0.0001(19)

loop_
_atom_type_symbol
_atom_type_description
_atom_type_scat_dispersion_real
_atom_type_scat_dispersion_imag
_atom_type_scat_source
O O 0.0106 0.0060 'International Tables Vol C Tables 4.2.6.8 and 6.1.1.4'
Al Al 0.0645 0.0514 'International Tables Vol C Tables 4.2.6.8 and 6.1.1.4'
Si Si 0.0817 0.0704 'International Tables Vol C Tables 4.2.6.8 and 6.1.1.4'
P P 0.1023 0.0942 'International Tables Vol C Tables 4.2.6.8 and 6.1.1.4'
K K 0.2009 0.2494 'International Tables Vol C Tables 4.2.6.8 and 6.1.1.4'
Zn Zn 0.2839 1.4301 'International Tables Vol C Tables 4.2.6.8 and 6.1.1.4'

loop_
_geom_angle_atom_site_label_1
_geom_angle_atom_site_label_2
_geom_angle_atom_site_label_3
_geom_angle
_geom_angle_site_symmetry_1
_geom_angle_site_symmetry_3
_geom_angle_publ_flag
O2 Al1 O1 112.7(2) . 1_565 ?
O2 Al1 O5 104.7(2) . 4 ?
O1 Al1 O5 114.4(2) 1_565 4 ?
O2 Al1 O6 111.7(2) . . ?
O1 Al1 O6 109.9(2) 1_565 . ?
O5 Al1 O6 103.1(2) 4 . ?
O2 Al1 K1 57.00(16) . . ?
O1 Al1 K1 142.25(16) 1_565 . ?
O5 Al1 K1 49.48(15) 4 . ?
O6 Al1 K1 107.34(15) . . ?
O2 Al1 K1 120.10(18) . 7_565 ?
O1 Al1 K1 127.24(15) 1_565 7_565 ?
O5 Al1 K1 52.22(15) 4 7_565 ?
O6 Al1 K1 50.90(13) . 7_565 ?
K1 Al1 K1 73.97(4) . 7_565 ?
O3 Al2 O4 114.4(2) 6_565 2_655 ?
O3 Al2 O8 110.6(2) 6_565 . ?
O4 Al2 O8 113.5(2) 2_655 . ?
O3 Al2 O7 106.6(2) 6_565 . ?
O4 Al2 O7 107.8(2) 2_655 . ?
O8 Al2 O7 103.0(2) . . ?
O3 Al2 K1 127.77(17) 6_565 4_545 ?
O4 Al2 K1 116.00(16) 2_655 4_545 ?
O8 Al2 K1 59.21(15) . 4_545 ?
O7 Al2 K1 44.68(14) . 4_545 ?
O3 Al2 K1 49.45(17) 6_565 6_565 ?
O4 Al2 K1 145.73(17) 2_655 6_565 ?
O8 Al2 K1 100.74(14) . 6_565 ?
O7 Al2 K1 61.54(16) . 6_565 ?
K1 Al2 K1 80.50(4) 4_545 6_565 ?
O3 P1 O5 106.9(3) 6_566 . ?
O3 P1 O8 111.1(3) 6_566 6_566 ?
O5 P1 O8 112.7(2) . 6_566 ?
O3 P1 O4 110.8(3) 6_566 . ?
O5 P1 O4 106.6(3) . . ?
O8 P1 O4 108.7(3) 6_566 . ?
O3 P1 K1 118.5(2) 6_566 4_545 ?
O5 P1 K1 51.42(18) . 4_545 ?
O8 P1 K1 130.39(18) 6_566 4_545 ?
O4 P1 K1 55.37(17) . 4_545 ?
O3 P1 K1 53.6(2) 6_566 6_566 ?
O5 P1 K1 54.28(18) . 6_566 ?
O8 P1 K1 137.62(19) 6_566 6_566 ?
O4 P1 K1 113.68(19) . 6_566 ?
K1 P1 K1 76.81(5) 4_545 6_566 ?
O1 P2 O7 106.1(2) . . ?
O1 P2 O2 110.1(3) . 6_565 ?
O7 P2 O2 109.9(3) . 6_565 ?
O1 P2 O6 110.9(2) . 5_665 ?
O7 P2 O6 109.5(3) . 5_665 ?
O2 P2 O6 110.1(3) 6_565 5_665 ?
O1 P2 K1 59.95(18) . 4_545 ?
O7 P2 K1 46.46(17) . 4_545 ?
O2 P2 K1 129.19(19) 6_565 4_545 ?
O6 P2 K1 119.99(18) 5_665 4_545 ?
O1 P2 K1 107.74(18) . 6_565 ?
O7 P2 K1 61.13(19) . 6_565 ?
O2 P2 K1 51.62(19) 6_565 6_565 ?
O6 P2 K1 141.21(18) 5_665 6_565 ?
K1 P2 K1 82.30(5) 4_545 6_565 ?
O7 K1 O5 140.25(15) 4 4 ?
O7 K1 O6 109.16(14) 4 7_565 ?
O5 K1 O6 96.58(13) 4 7_565 ?
O7 K1 O4 112.68(14) 4 4 ?
O5 K1 O4 50.13(12) 4 4 ?
O6 K1 O4 67.70(12) 7_565 4 ?
O7 K1 O3 105.38(14) 4 . ?
O5 K1 O3 100.83(14) 4 . ?
O6 K1 O3 96.89(13) 7_565 . ?
O4 K1 O3 141.76(13) 4 . ?
O7 K1 O5 138.67(14) 4 6_565 ?
O5 K1 O5 80.89(13) 4 6_565 ?
O6 K1 O5 55.82(12) 7_565 6_565 ?
O4 K1 O5 97.13(13) 4 6_565 ?
O3 K1 O5 48.62(12) . 6_565 ?
O7 K1 O1 49.37(13) 4 4 ?
O5 K1 O1 170.08(13) 4 4 ?
O6 K1 O1 75.18(12) 7_565 4 ?
O4 K1 O1 128.64(13) 4 4 ?
O3 K1 O1 75.12(13) . 4 ?
O5 K1 O1 89.79(13) 6_565 4 ?
O7 K1 O2 101.15(14) 4 . ?
O5 K1 O2 55.69(12) 4 . ?
O6 K1 O2 149.44(13) 7_565 . ?
O4 K1 O2 97.29(13) 4 . ?
O3 K1 O2 78.38(13) . . ?
O5 K1 O2 102.75(13) 6_565 . ?
O1 K1 O2 130.67(12) 4 . ?
O7 K1 O8 55.30(13) 4 4 ?
O5 K1 O8 84.97(13) 4 4 ?
O6 K1 O8 129.26(12) 7_565 4 ?
O4 K1 O8 75.61(13) 4 4 ?
O3 K1 O8 132.80(12) . 4 ?
O5 K1 O8 165.60(13) 6_565 4 ?
O1 K1 O8 104.48(12) 4 4 ?
O2 K1 O8 66.53(12) . 4 ?
O7 K1 O7 74.72(13) 4 6_566 ?
O5 K1 O7 99.35(12) 4 6_566 ?
O6 K1 O7 147.65(13) 7_565 6_566 ?
O4 K1 O7 142.08(14) 4 6_566 ?
O3 K1 O7 52.53(12) . 6_566 ?
O5 K1 O7 99.26(12) 6_565 6_566 ?
O1 K1 O7 85.44(12) 4 6_566 ?
O2 K1 O7 45.73(12) . 6_566 ?
O8 K1 O7 80.28(12) 4 6_566 ?
O7 K1 P2 24.02(10) 4 4 ?
O5 K1 P2 163.79(11) 4 4 ?
O6 K1 P2 91.60(10) 7_565 4 ?
O4 K1 P2 121.95(10) 4 4 ?
O3 K1 P2 92.02(11) . 4 ?
O5 K1 P2 115.21(10) 6_565 4 ?
O1 K1 P2 25.46(8) 4 4 ?
O2 K1 P2 118.56(10) . 4 ?
O8 K1 P2 79.03(9) 4 4 ?
O7 K1 P2 80.59(8) 6_566 4 ?
O7 K1 P1 130.91(12) 4 4 ?
O5 K1 P1 24.81(9) 4 4 ?
O6 K1 P1 80.62(9) 7_565 4 ?
O4 K1 P1 25.40(9) 4 4 ?
O3 K1 P1 121.46(10) . 4 ?
O5 K1 P1 87.48(9) 6_565 4 ?
O1 K1 P1 152.39(10) 4 4 ?
O2 K1 P1 76.57(9) . 4 ?
O8 K1 P1 80.76(9) 4 4 ?
O7 K1 P1 122.11(9) 6_566 4 ?
P2 K1 P1 146.19(6) 4 4 ?
P2 O1 Al1 133.1(3) . 1_545 ?
P2 O1 K1 94.6(2) . 4_545 ?
Al1 O1 K1 130.5(2) 1_545 4_545 ?
P2 O2 Al1 152.9(3) 6_566 . ?
P2 O2 K1 105.5(2) 6_566 . ?
Al1 O2 K1 94.70(18) . . ?
P1 O3 Al2 151.7(3) 6_565 6_566 ?
P1 O3 K1 102.0(2) 6_565 . ?
Al2 O3 K1 104.2(2) 6_566 . ?
P1 O4 Al2 142.7(3) . 2_655 ?
P1 O4 K1 99.2(2) . 4_545 ?
Al2 O4 K1 117.7(2) 2_655 4_545 ?
P1 O5 Al1 143.1(3) . 4_545 ?
P1 O5 K1 103.8(2) . 4_545 ?
Al1 O5 K1 102.41(18) 4_545 4_545 ?
P1 O5 K1 101.1(2) . 6_566 ?
Al1 O5 K1 99.89(19) 4_545 6_566 ?
K1 O5 K1 99.10(13) 4_545 6_566 ?
P2 O6 Al1 137.7(3) 5_665 . ?
P2 O6 K1 120.9(2) 5_665 7_565 ?
Al1 O6 K1 101.16(17) . 7_565 ?
P2 O7 Al2 138.7(3) . . ?
P2 O7 K1 109.5(2) . 4_545 ?
Al2 O7 K1 108.2(2) . 4_545 ?
P2 O7 K1 95.2(2) . 6_565 ?
Al2 O7 K1 90.67(18) . 6_565 ?
K1 O7 K1 105.28(13) 4_545 6_565 ?
P1 O8 Al2 127.8(3) 6_565 . ?
P1 O8 K1 139.9(2) 6_565 4_545 ?
Al2 O8 K1 92.30(17) . 4_545 ?

loop_
_geom_bond_atom_site_label_1
_geom_bond_atom_site_label_2
_geom_bond_distance
_geom_bond_site_symmetry_2
_geom_bond_publ_flag
Al1 O2 1.760(5) . y
Al1 O1 1.769(5) 1_565 y
Al1 O5 1.785(4) 4 y
Al1 O6 1.796(4) . y
Al1 K1 3.701(2) . n
Al1 K1 3.760(2) 7_565 n
Al2 O3 1.753(5) 6_565 y
Al2 O4 1.771(5) 2_655 y
Al2 O8 1.774(5) . y
Al2 O7 1.785(5) . y
Al2 K1 3.7149(19) 4_545 n
Al2 K1 3.828(2) 6_565 n
P1 O3 1.539(5) 6_566 y
P1 O5 1.546(4) . y
P1 O8 1.550(5) 6_566 y
P1 O4 1.555(5) . y
P1 K1 3.579(2) 4_545 n
P1 K1 3.646(2) 6_566 n
P2 O1 1.541(5) . y
P2 O7 1.543(5) . y
P2 O2 1.545(5) 6_565 y
P2 O6 1.549(4) 5_665 y
P2 K1 3.574(2) 4_545 n
P2 K1 3.828(2) 6_565 n
K1 O7 2.749(4) 4 y
K1 O5 2.880(5) 4 y
K1 O6 2.974(4) 7_565 y
K1 O4 2.983(5) 4 y
K1 O3 3.000(5) . y
K1 O5 3.017(5) 6_565 y
K1 O1 3.104(5) 4 y
K1 O2 3.114(5) . y
K1 O8 3.194(5) 4 y
K1 O7 3.366(5) 6_566 y

_cod_database_fobs_code 2108615
